data_7704627
loop_
_publ_author_name
'Raju, Saravanan'
'Singh, Harkesh B.'
'Butcher, Ray J.'

_publ_section_title
;
 Metallophilic interactions: observations of the shortest
 metallophilicinteractions between closed shell
 (d<sup>10</sup>d<sup>10</sup>, d<sup>10</sup>d<sup>8</sup>,
 d<sup>8</sup>d<sup>8</sup>) metal ions [MM' M = Hg(ii) and Pd(ii) and M'
 = Cu(i), Ag(i), Au(i), and Pd(ii)].
;
_journal_issue 26
_journal_name_full 'Dalton transactions (Cambridge, England : 2003)'
_journal_page_first 9099
_journal_page_last 9117
_journal_paper_doi 10.1039/d0dt01008a
_journal_volume 49
_journal_year 2020
_chemical_formula_moiety 'C24 H15 F6 Hg N3 O4 Pd'
_chemical_formula_sum 'C24 H15 F6 Hg N3 O4 Pd'
_chemical_formula_weight 830.38
_space_group_crystal_system triclinic
_space_group_IT_number 2
_space_group_name_Hall '-P 1'
_space_group_name_H-M_alt 'P -1'
_atom_sites_solution_hydrogens geom
_audit_creation_method SHELXL-2018/3
_audit_update_record
;
2019-02-21 deposited with the CCDC.	2020-06-03 downloaded from the CCDC.
;
_cell_angle_alpha 77.8260(10)
_cell_angle_beta 76.0280(10)
_cell_angle_gamma 88.7250(10)
_cell_formula_units_Z 4
_cell_length_a 10.3169(2)
_cell_length_b 13.0213(2)
_cell_length_c 19.6309(3)
_cell_measurement_reflns_used 29117
_cell_measurement_temperature 100(2)
_cell_measurement_theta_max 31.2570
_cell_measurement_theta_min 2.0490
_cell_volume 2500.49(7)
_computing_cell_refinement 'CrysAlisPro 1.171.38.43 (Rigaku OD, 2015)'
_computing_data_reduction 'CrysAlisPro 1.171.38.43 (Rigaku OD, 2015)'
_computing_molecular_graphics 'Shelxt (Sheldrick, 2008)'
_computing_publication_material 'Shelxt (Sheldrick, 2008)'
_computing_structure_refinement 'SHELXL-2018/3 (Sheldrick, 2018)'
_computing_structure_solution 'Shelxt (Sheldrick, 2015)'
_diffrn_ambient_temperature 100(2)
_diffrn_measured_fraction_theta_full 0.998
_diffrn_measured_fraction_theta_max 0.998
_diffrn_measurement_device_type 'Rigaku Saturn724'
_diffrn_measurement_method '\w scans'
_diffrn_radiation_type MoK\a
_diffrn_radiation_wavelength 0.71073
_diffrn_reflns_av_R_equivalents 0.0379
_diffrn_reflns_av_unetI/netI 0.0254
_diffrn_reflns_Laue_measured_fraction_full 0.998
_diffrn_reflns_Laue_measured_fraction_max 0.998
_diffrn_reflns_limit_h_max 12
_diffrn_reflns_limit_h_min -12
_diffrn_reflns_limit_k_max 15
_diffrn_reflns_limit_k_min -15
_diffrn_reflns_limit_l_max 23
_diffrn_reflns_limit_l_min -23
_diffrn_reflns_number 40787
_diffrn_reflns_point_group_measured_fraction_full 0.998
_diffrn_reflns_point_group_measured_fraction_max 0.998
_diffrn_reflns_theta_full 24.998
_diffrn_reflns_theta_max 24.998
_diffrn_reflns_theta_min 2.533
_exptl_absorpt_coefficient_mu 6.934
_exptl_absorpt_correction_T_max 1.00000
_exptl_absorpt_correction_T_min 0.58497
_exptl_absorpt_correction_type multi-scan
_exptl_absorpt_process_details
;
The symmetry employed for this shelxl refinement is uniquely defined
by the following loop, which should always be used as a source of
symmetry information in preference to the above space-group names.
They are only intended as comments.
;
_exptl_crystal_colour 'clear intense yellow'
_exptl_crystal_density_diffrn 2.206
_exptl_crystal_description block
_exptl_crystal_F_000 1568
_exptl_crystal_size_max 0.111
_exptl_crystal_size_mid 0.102
_exptl_crystal_size_min 0.044
_refine_diff_density_max 0.867
_refine_diff_density_min -0.615
_refine_diff_density_rms 0.105
_refine_ls_extinction_method none
_refine_ls_goodness_of_fit_ref 1.028
_refine_ls_hydrogen_treatment constr
_refine_ls_matrix_type full
_refine_ls_number_parameters 762
_refine_ls_number_reflns 8790
_refine_ls_number_restraints 108
_refine_ls_restrained_S_all 1.070
_refine_ls_R_factor_all 0.0265
_refine_ls_R_factor_gt 0.0233
_refine_ls_shift/su_max 0.006
_refine_ls_shift/su_mean 0.000
_refine_ls_structure_factor_coef Fsqd
_refine_ls_weighting_details 'w=1/[\s^2^(Fo^2^)+(0.0222P)^2^+4.1602P] where P=(Fo^2^+2Fc^2^)/3'
_refine_ls_weighting_scheme calc
_refine_ls_wR_factor_gt 0.0512
_refine_ls_wR_factor_ref 0.0532
_reflns_Friedel_coverage 0.000
_reflns_number_gt 8066
_reflns_number_total 8790
_reflns_threshold_expression 'I > 2\s(I)'
_cod_data_source_file d0dt01008a2.cif
_cod_data_source_block shelx_CCDC5
_cod_depositor_comments 'Adding full bibliography for 7704622--7704632.cif.'
_cod_database_code 7704627
_shelx_shelxl_version_number 2018/3
_shelx_space_group_comment
;
The symmetry employed for this shelxl refinement is uniquely defined
by the following loop, which should always be used as a source of
symmetry information in preference to the above space-group names.
They are only intended as comments.
;

loop_
_space_group_symop_operation_xyz
'x, y, z'
'-x, -y, -z'

loop_
_atom_site_label
_atom_site_type_symbol
_atom_site_fract_x
_atom_site_fract_y
_atom_site_fract_z
_atom_site_U_iso_or_equiv
_atom_site_adp_type
_atom_site_occupancy
_atom_site_site_symmetry_order
_atom_site_calc_flag
_atom_site_refinement_flags_posn
_atom_site_refinement_flags_adp
_atom_site_refinement_flags_occupancy
_atom_site_disorder_assembly
_atom_site_disorder_group
Hg1 Hg 0.27070(2) 0.45681(2) -0.00437(2) 0.02034(5) Uani 1 1 d . . . . .
Pd1 Pd 0.28816(3) 0.24752(2) -0.00666(2) 0.01721(7) Uani 1 1 d . . . . .
F1A F 0.1385(10) 0.1659(5) -0.2211(5) 0.070(2) Uani 0.573(6) 1 d D U P A 1
F2A F 0.1867(6) 0.3228(4) -0.2276(2) 0.0525(16) Uani 0.573(6) 1 d D U P A 1
F3A F -0.0023(6) 0.2656(8) -0.1681(4) 0.089(2) Uani 0.573(6) 1 d D U P A 1
F1B F 0.1818(11) 0.1992(10) -0.2305(7) 0.070(3) Uani 0.427(6) 1 d D U P A 2
F2B F 0.0632(12) 0.3257(6) -0.1898(5) 0.070(2) Uani 0.427(6) 1 d D U P A 2
F3B F -0.0114(7) 0.1753(6) -0.1633(4) 0.059(2) Uani 0.427(6) 1 d D U P A 2
F4A F 0.4740(10) -0.0005(4) 0.1886(4) 0.070(2) Uani 0.710(11) 1 d D U P B 1
F5A F 0.3580(5) 0.1246(6) 0.2213(3) 0.0546(16) Uani 0.710(11) 1 d D U P B 1
F6A F 0.5570(7) 0.1574(7) 0.1562(5) 0.0486(18) Uani 0.710(11) 1 d D U P B 1
F4B F 0.5467(16) 0.0161(10) 0.1574(9) 0.055(3) Uani 0.290(11) 1 d D U P B 2
F5B F 0.3688(13) 0.0636(16) 0.2220(7) 0.073(3) Uani 0.290(11) 1 d D U P B 2
F6B F 0.531(2) 0.1722(14) 0.1713(14) 0.046(3) Uani 0.290(11) 1 d D U P B 2
O1A O 0.2005(3) 0.2828(2) -0.09062(14) 0.0248(6) Uani 1 1 d . . . . .
O2A O 0.1693(5) 0.1115(3) -0.0857(2) 0.0731(14) Uani 1 1 d . . . . .
O3A O 0.3782(3) 0.2142(2) 0.07605(14) 0.0219(6) Uani 1 1 d . . . . .
O4A O 0.3738(3) 0.0422(2) 0.07371(18) 0.0407(8) Uani 1 1 d . . . . .
N1A N 0.4667(3) 0.2821(2) -0.07859(16) 0.0189(7) Uani 1 1 d . . . . .
N2A N 0.1084(3) 0.2255(2) 0.06587(17) 0.0204(7) Uani 1 1 d . . . . .
N2S N 0.2498(4) 0.6850(3) 0.0006(2) 0.0377(9) Uani 1 1 d . . . . .
C1A C 0.4521(4) 0.4731(3) -0.0816(2) 0.0209(8) Uani 1 1 d . . . . .
C2A C 0.5123(4) 0.5701(3) -0.1115(2) 0.0273(9) Uani 1 1 d . . . . .
H2A H 0.470131 0.629252 -0.095562 0.033 Uiso 1 1 calc R U . . .
C3A C 0.6331(4) 0.5869(3) -0.1644(2) 0.0305(10) Uani 1 1 d . . . . .
H3A H 0.670194 0.656053 -0.183916 0.037 Uiso 1 1 calc R U . . .
C4A C 0.6966(4) 0.5029(3) -0.1875(2) 0.0277(9) Uani 1 1 d . . . . .
H4A H 0.778311 0.513918 -0.223387 0.033 Uiso 1 1 calc R U . . .
C5A C 0.6424(4) 0.4001(3) -0.1589(2) 0.0210(8) Uani 1 1 d . . . . .
C6A C 0.7077(4) 0.3127(3) -0.1816(2) 0.0245(9) Uani 1 1 d . . . . .
H6A H 0.790216 0.322462 -0.216886 0.029 Uiso 1 1 calc R U . . .
C7A C 0.6529(4) 0.2147(3) -0.1533(2) 0.0259(9) Uani 1 1 d . . . . .
H7A H 0.696416 0.155394 -0.168386 0.031 Uiso 1 1 calc R U . . .
C8A C 0.5315(4) 0.2023(3) -0.1015(2) 0.0245(9) Uani 1 1 d . . . . .
H8A H 0.493739 0.133407 -0.081913 0.029 Uiso 1 1 calc R U . . .
C9A C 0.5190(4) 0.3847(3) -0.1057(2) 0.0181(8) Uani 1 1 d . . . . .
C10A C 0.0874(4) 0.4137(3) 0.0687(2) 0.0209(8) Uani 1 1 d . . . . .
C11A C 0.0068(4) 0.4889(3) 0.0951(2) 0.0270(9) Uani 1 1 d . . . . .
H11A H 0.039260 0.559753 0.081647 0.032 Uiso 1 1 calc R U . . .
C12A C -0.1219(4) 0.4661(3) 0.1411(2) 0.0281(10) Uani 1 1 d . . . . .
H12A H -0.174981 0.520947 0.157065 0.034 Uiso 1 1 calc R U . . .
C13A C -0.1687(4) 0.3655(3) 0.1623(2) 0.0262(9) Uani 1 1 d . . . . .
H13A H -0.255320 0.349993 0.193299 0.031 Uiso 1 1 calc R U . . .
C14A C -0.0912(4) 0.2828(3) 0.1392(2) 0.0223(9) Uani 1 1 d . . . . .
C15A C -0.1362(4) 0.1768(3) 0.1628(2) 0.0267(9) Uani 1 1 d . . . . .
H15A H -0.220097 0.159479 0.196292 0.032 Uiso 1 1 calc R U . . .
C16A C -0.0610(4) 0.0993(3) 0.1384(2) 0.0302(10) Uani 1 1 d . . . . .
H16A H -0.090948 0.027877 0.154322 0.036 Uiso 1 1 calc R U . . .
C17A C 0.0617(4) 0.1275(3) 0.0891(2) 0.0267(9) Uani 1 1 d . . . . .
H17A H 0.114040 0.073512 0.071392 0.032 Uiso 1 1 calc R U . . .
C18A C 0.0369(4) 0.3077(3) 0.0907(2) 0.0199(8) Uani 1 1 d . . . . .
C19A C 0.1674(4) 0.2039(3) -0.1117(2) 0.0315(10) Uani 1 1 d . . . . .
C20A C 0.1145(5) 0.2351(4) -0.1796(3) 0.0451(13) Uani 1 1 d D . . . .
C21A C 0.3959(4) 0.1171(3) 0.0978(2) 0.0255(9) Uani 1 1 d . . . . .
C21S C 0.2373(4) 0.7723(4) 0.0009(2) 0.0313(10) Uani 1 1 d . . . . .
C22A C 0.4525(5) 0.0972(3) 0.1647(2) 0.0377(11) Uani 1 1 d D . . . .
C22S C 0.2214(6) 0.8831(4) 0.0009(3) 0.0504(14) Uani 1 1 d . . . . .
H22A H 0.251750 0.924164 -0.048279 0.076 Uiso 1 1 calc R U . . .
H22B H 0.274621 0.903791 0.031204 0.076 Uiso 1 1 calc R U . . .
H22C H 0.126965 0.896202 0.019806 0.076 Uiso 1 1 calc R U . . .
Hg2 Hg 0.24463(2) 0.45386(2) -0.50123(2) 0.02052(5) Uani 1 1 d . . . . .
Pd2 Pd 0.24402(3) 0.24221(2) -0.49519(2) 0.01713(7) Uani 1 1 d . . . . .
F1 F 0.6475(3) 0.1298(2) -0.67509(19) 0.0770(12) Uani 1 1 d D . . . .
F2 F 0.5406(3) 0.2596(3) -0.71765(14) 0.0637(9) Uani 1 1 d D . . . .
F3 F 0.6698(2) 0.2792(2) -0.65187(14) 0.0434(7) Uani 1 1 d D . . . .
F4 F -0.0606(3) 0.0478(2) -0.27347(15) 0.0575(8) Uani 1 1 d D . . . .
F5 F -0.1929(3) 0.0593(2) -0.34160(15) 0.0530(8) Uani 1 1 d D . . . .
F6 F -0.1404(3) 0.1964(2) -0.31025(17) 0.0646(10) Uani 1 1 d D . . . .
O1 O 0.4123(3) 0.2679(2) -0.57487(14) 0.0245(6) Uani 1 1 d . . . . .
O2 O 0.4289(3) 0.0943(2) -0.56940(18) 0.0485(9) Uani 1 1 d . . . . .
O3 O 0.0759(2) 0.2197(2) -0.41392(14) 0.0217(6) Uani 1 1 d . . . . .
O4 O 0.0616(4) 0.0522(3) -0.4218(2) 0.0687(13) Uani 1 1 d . . . . .
N1B N 0.3551(3) 0.2285(2) -0.42144(17) 0.0199(7) Uani 1 1 d . . . . .
N1S N 0.2382(4) 0.6865(3) -0.5069(2) 0.0415(10) Uani 1 1 d . . . . .
N2B N 0.1372(3) 0.2700(2) -0.57179(17) 0.0203(7) Uani 1 1 d . . . . .
C1 C 0.3600(4) 0.4185(3) -0.4259(2) 0.0222(8) Uani 1 1 d . . . . .
C2 C 0.4051(4) 0.4986(3) -0.4006(2) 0.0289(10) Uani 1 1 d . . . . .
H2 H 0.382262 0.568698 -0.417995 0.035 Uiso 1 1 calc R U . . .
C3 C 0.4837(4) 0.4803(3) -0.3499(2) 0.0345(11) Uani 1 1 d . . . . .
H3 H 0.513563 0.537551 -0.334058 0.041 Uiso 1 1 calc R U . . .
C4 C 0.5168(4) 0.3810(3) -0.3238(2) 0.0319(10) Uani 1 1 d . . . . .
H4 H 0.569524 0.369070 -0.289510 0.038 Uiso 1 1 calc R U . . .
C5 C 0.4736(4) 0.2947(3) -0.3471(2) 0.0247(9) Uani 1 1 d . . . . .
C6 C 0.3942(4) 0.3139(3) -0.3988(2) 0.0198(8) Uani 1 1 d . . . . .
C7 C 0.3907(4) 0.1320(3) -0.3961(2) 0.0270(9) Uani 1 1 d . . . . .
H7 H 0.362449 0.075212 -0.413011 0.032 Uiso 1 1 calc R U . . .
C8 C 0.4680(4) 0.1105(3) -0.3456(2) 0.0307(10) Uani 1 1 d . . . . .
H8 H 0.491780 0.040542 -0.328539 0.037 Uiso 1 1 calc R U . . .
C9 C 0.5087(4) 0.1923(3) -0.3212(2) 0.0300(10) Uani 1 1 d . . . . .
H9 H 0.560814 0.179342 -0.286626 0.036 Uiso 1 1 calc R U . . .
C10 C 0.1283(4) 0.4594(3) -0.5755(2) 0.0204(8) Uani 1 1 d . . . . .
C11 C 0.0798(4) 0.5546(3) -0.6039(2) 0.0246(9) Uani 1 1 d . . . . .
H11 H 0.101414 0.615897 -0.589418 0.030 Uiso 1 1 calc R U . . .
C11S C 0.2422(4) 0.7725(4) -0.5023(2) 0.0317(10) Uani 1 1 d . . . . .
C12 C -0.0004(4) 0.5641(3) -0.6535(2) 0.0250(9) Uani 1 1 d . . . . .
H12 H -0.035137 0.630239 -0.670204 0.030 Uiso 1 1 calc R U . . .
C12S C 0.2458(5) 0.8810(4) -0.4964(3) 0.0444(12) Uani 1 1 d . . . . .
H12B H 0.329864 0.915168 -0.526645 0.067 Uiso 1 1 calc R U . . .
H12C H 0.239474 0.884226 -0.446241 0.067 Uiso 1 1 calc R U . . .
H12D H 0.170471 0.917210 -0.512130 0.067 Uiso 1 1 calc R U . . .
C13 C -0.0279(4) 0.4787(3) -0.6774(2) 0.0224(9) Uani 1 1 d . . . . .
H13 H -0.081178 0.485571 -0.711282 0.027 Uiso 1 1 calc R U . . .
C14 C 0.0220(4) 0.3790(3) -0.6521(2) 0.0204(8) Uani 1 1 d . . . . .
C15 C 0.0970(3) 0.3692(3) -0.5996(2) 0.0180(8) Uani 1 1 d . . . . .
C16 C 0.1106(4) 0.1878(3) -0.5965(2) 0.0280(9) Uani 1 1 d . . . . .
H16 H 0.139136 0.120862 -0.576375 0.034 Uiso 1 1 calc R U . . .
C17 C 0.0426(4) 0.1950(3) -0.6508(2) 0.0317(10) Uani 1 1 d . . . . .
H17 H 0.028884 0.134721 -0.668647 0.038 Uiso 1 1 calc R U . . .
C18 C -0.0036(4) 0.2898(3) -0.6777(2) 0.0262(9) Uani 1 1 d . . . . .
H18 H -0.052826 0.295951 -0.713463 0.031 Uiso 1 1 calc R U . . .
C19 C 0.4630(4) 0.1856(3) -0.5942(2) 0.0245(9) Uani 1 1 d . . . . .
C20 C 0.5824(4) 0.2132(3) -0.6599(2) 0.0325(10) Uani 1 1 d D . . . .
C21 C 0.0274(4) 0.1271(3) -0.3958(2) 0.0273(9) Uani 1 1 d . . . . .
C22 C -0.0927(4) 0.1097(3) -0.3297(2) 0.0313(10) Uani 1 1 d D . . . .

loop_
_atom_site_aniso_label
_atom_site_aniso_U_11
_atom_site_aniso_U_22
_atom_site_aniso_U_33
_atom_site_aniso_U_23
_atom_site_aniso_U_13
_atom_site_aniso_U_12
Hg1 0.02334(9) 0.01299(8) 0.02380(9) -0.00450(6) -0.00349(6) 0.00068(6)
Pd1 0.02062(15) 0.01200(15) 0.01967(16) -0.00302(12) -0.00650(12) 0.00100(11)
F1A 0.130(6) 0.045(4) 0.049(4) -0.014(3) -0.043(4) -0.020(4)
F2A 0.087(4) 0.050(3) 0.022(3) 0.011(2) -0.031(3) -0.012(3)
F3A 0.049(4) 0.139(6) 0.072(4) 0.013(5) -0.032(3) 0.015(4)
F1B 0.075(6) 0.095(6) 0.035(4) -0.008(5) -0.009(4) -0.008(5)
F2B 0.116(6) 0.048(4) 0.067(5) -0.003(4) -0.069(4) 0.001(4)
F3B 0.062(4) 0.060(5) 0.071(4) -0.003(4) -0.053(3) -0.006(4)
F4A 0.136(6) 0.030(3) 0.060(4) 0.004(2) -0.067(4) 0.007(3)
F5A 0.069(3) 0.067(4) 0.023(2) 0.000(3) -0.007(2) -0.014(3)
F6A 0.047(3) 0.064(4) 0.042(4) -0.011(2) -0.025(3) -0.010(3)
F4B 0.082(7) 0.041(5) 0.057(6) -0.006(5) -0.053(5) 0.022(5)
F5B 0.086(6) 0.077(7) 0.041(5) 0.026(6) -0.022(5) -0.010(6)
F6B 0.063(6) 0.045(6) 0.039(7) -0.010(5) -0.030(5) 0.000(5)
O1A 0.0332(16) 0.0189(15) 0.0252(15) -0.0024(12) -0.0148(12) 0.0027(12)
O2A 0.148(4) 0.0181(19) 0.080(3) -0.0055(19) -0.083(3) 0.001(2)
O3A 0.0292(15) 0.0158(14) 0.0226(15) -0.0030(11) -0.0105(12) -0.0015(11)
O4A 0.063(2) 0.0191(16) 0.054(2) -0.0122(15) -0.0375(18) 0.0055(14)
N1A 0.0231(17) 0.0162(17) 0.0178(17) -0.0039(13) -0.0055(13) 0.0000(13)
N2A 0.0207(17) 0.0162(17) 0.0252(18) -0.0032(14) -0.0080(14) -0.0002(13)
N2S 0.053(3) 0.028(2) 0.035(2) -0.0076(18) -0.0165(19) 0.0034(18)
C1A 0.022(2) 0.019(2) 0.023(2) -0.0036(17) -0.0085(17) -0.0019(16)
C2A 0.028(2) 0.018(2) 0.035(2) -0.0065(18) -0.0062(19) -0.0003(17)
C3A 0.034(2) 0.019(2) 0.037(3) -0.0046(19) -0.005(2) -0.0047(18)
C4A 0.025(2) 0.029(2) 0.025(2) -0.0027(19) -0.0018(18) -0.0067(17)
C5A 0.023(2) 0.023(2) 0.019(2) -0.0050(17) -0.0090(16) 0.0010(16)
C6A 0.025(2) 0.029(2) 0.020(2) -0.0065(18) -0.0077(17) 0.0046(17)
C7A 0.031(2) 0.022(2) 0.027(2) -0.0100(18) -0.0080(18) 0.0078(17)
C8A 0.029(2) 0.019(2) 0.027(2) -0.0050(18) -0.0090(18) 0.0033(17)
C9A 0.023(2) 0.017(2) 0.017(2) -0.0028(16) -0.0105(16) -0.0015(15)
C10A 0.021(2) 0.022(2) 0.019(2) -0.0024(16) -0.0056(16) -0.0017(16)
C11A 0.033(2) 0.021(2) 0.026(2) -0.0023(18) -0.0084(18) 0.0032(17)
C12A 0.031(2) 0.031(2) 0.023(2) -0.0099(19) -0.0056(18) 0.0135(18)
C13A 0.020(2) 0.034(2) 0.023(2) -0.0042(19) -0.0041(17) 0.0043(17)
C14A 0.022(2) 0.029(2) 0.018(2) -0.0032(17) -0.0093(16) 0.0006(16)
C15A 0.020(2) 0.030(2) 0.029(2) -0.0025(19) -0.0057(17) -0.0071(17)
C16A 0.033(2) 0.022(2) 0.034(3) -0.0023(19) -0.008(2) -0.0064(18)
C17A 0.033(2) 0.016(2) 0.034(2) -0.0078(18) -0.0108(19) 0.0002(17)
C18A 0.025(2) 0.020(2) 0.018(2) -0.0027(16) -0.0139(16) 0.0052(16)
C19A 0.041(3) 0.025(2) 0.037(3) -0.006(2) -0.024(2) 0.0014(19)
C20A 0.059(3) 0.041(3) 0.050(3) -0.018(3) -0.036(3) 0.021(3)
C21A 0.028(2) 0.021(2) 0.028(2) -0.0027(18) -0.0109(18) -0.0012(17)
C21S 0.036(2) 0.030(3) 0.032(3) -0.005(2) -0.016(2) -0.0009(19)
C22A 0.058(3) 0.025(3) 0.034(3) 0.002(2) -0.024(2) -0.009(2)
C22S 0.070(4) 0.033(3) 0.062(4) -0.017(3) -0.036(3) 0.009(3)
Hg2 0.02779(9) 0.01317(8) 0.02297(9) -0.00395(6) -0.01060(6) 0.00133(6)
Pd2 0.02038(15) 0.01255(15) 0.01838(15) -0.00281(12) -0.00493(12) 0.00033(11)
F1 0.076(2) 0.0404(18) 0.086(3) -0.0284(17) 0.0475(19) -0.0043(16)
F2 0.0514(18) 0.112(3) 0.0236(15) -0.0059(16) -0.0057(13) -0.0207(18)
F3 0.0288(14) 0.0525(18) 0.0462(17) -0.0180(14) 0.0041(12) -0.0155(12)
F4 0.0603(19) 0.071(2) 0.0331(16) 0.0064(15) -0.0106(14) 0.0011(16)
F5 0.0350(15) 0.069(2) 0.0525(19) -0.0148(16) -0.0016(13) -0.0159(14)
F6 0.067(2) 0.0322(16) 0.068(2) -0.0165(15) 0.0396(17) -0.0044(14)
O1 0.0247(15) 0.0228(15) 0.0236(15) -0.0050(12) -0.0008(12) -0.0034(11)
O2 0.057(2) 0.0198(17) 0.053(2) -0.0084(15) 0.0199(17) -0.0061(15)
O3 0.0230(14) 0.0147(14) 0.0249(15) -0.0034(11) -0.0017(11) 0.0005(11)
O4 0.076(3) 0.0233(19) 0.082(3) -0.0264(19) 0.042(2) -0.0144(17)
N1B 0.0219(17) 0.0183(17) 0.0194(17) -0.0048(14) -0.0042(14) 0.0006(13)
N1S 0.055(3) 0.034(2) 0.040(2) -0.0102(19) -0.015(2) -0.0019(19)
N2B 0.0221(17) 0.0177(17) 0.0212(17) -0.0044(14) -0.0054(14) 0.0004(13)
C1 0.027(2) 0.023(2) 0.019(2) -0.0051(17) -0.0092(17) 0.0008(16)
C2 0.037(2) 0.019(2) 0.034(2) -0.0043(19) -0.015(2) 0.0001(18)
C3 0.045(3) 0.027(2) 0.039(3) -0.009(2) -0.020(2) -0.003(2)
C4 0.038(2) 0.032(3) 0.031(2) -0.005(2) -0.019(2) -0.0023(19)
C5 0.024(2) 0.026(2) 0.025(2) -0.0060(18) -0.0079(17) 0.0022(17)
C6 0.0191(19) 0.019(2) 0.020(2) -0.0027(16) -0.0038(16) -0.0005(15)
C7 0.035(2) 0.016(2) 0.033(2) -0.0052(18) -0.0126(19) 0.0036(17)
C8 0.039(3) 0.020(2) 0.035(3) -0.0041(19) -0.015(2) 0.0089(18)
C9 0.033(2) 0.032(3) 0.028(2) -0.0040(19) -0.0159(19) 0.0057(19)
C10 0.022(2) 0.021(2) 0.017(2) -0.0042(16) -0.0021(16) 0.0014(16)
C11 0.029(2) 0.020(2) 0.024(2) -0.0047(17) -0.0051(18) 0.0036(17)
C11S 0.032(2) 0.031(3) 0.031(3) -0.005(2) -0.0085(19) -0.0006(19)
C12 0.032(2) 0.018(2) 0.021(2) 0.0013(17) -0.0061(18) 0.0053(17)
C12S 0.060(3) 0.030(3) 0.046(3) -0.009(2) -0.017(3) 0.005(2)
C13 0.025(2) 0.026(2) 0.018(2) -0.0009(17) -0.0098(16) 0.0044(16)
C14 0.0187(19) 0.020(2) 0.021(2) -0.0034(17) -0.0025(16) -0.0029(15)
C15 0.0156(18) 0.0161(19) 0.019(2) -0.0013(16) -0.0004(15) -0.0008(14)
C16 0.035(2) 0.016(2) 0.035(2) -0.0044(18) -0.0121(19) -0.0024(17)
C17 0.040(3) 0.026(2) 0.037(3) -0.016(2) -0.017(2) -0.0030(19)
C18 0.029(2) 0.028(2) 0.023(2) -0.0043(18) -0.0096(18) -0.0046(17)
C19 0.028(2) 0.025(2) 0.021(2) -0.0084(18) -0.0029(17) 0.0004(17)
C20 0.031(2) 0.035(3) 0.029(3) -0.013(2) 0.0033(19) -0.0061(19)
C21 0.027(2) 0.024(2) 0.029(2) -0.0076(19) -0.0015(18) 0.0022(17)
C22 0.036(2) 0.019(2) 0.035(3) -0.0027(19) -0.004(2) -0.0005(18)

loop_
_atom_type_symbol
_atom_type_description
_atom_type_scat_dispersion_real
_atom_type_scat_dispersion_imag
_atom_type_scat_source
C C 0.0033 0.0016 'International Tables Vol C Tables 4.2.6.8 and 6.1.1.4'
H H 0.0000 0.0000 'International Tables Vol C Tables 4.2.6.8 and 6.1.1.4'
F F 0.0171 0.0103 'International Tables Vol C Tables 4.2.6.8 and 6.1.1.4'
Hg Hg -2.3894 9.2266 'International Tables Vol C Tables 4.2.6.8 and 6.1.1.4'
N N 0.0061 0.0033 'International Tables Vol C Tables 4.2.6.8 and 6.1.1.4'
O O 0.0106 0.0060 'International Tables Vol C Tables 4.2.6.8 and 6.1.1.4'
Pd Pd -0.9988 1.0072 'International Tables Vol C Tables 4.2.6.8 and 6.1.1.4'

loop_
_geom_angle_atom_site_label_1
_geom_angle_atom_site_label_2
_geom_angle_atom_site_label_3
_geom_angle
_geom_angle_site_symmetry_1
_geom_angle_site_symmetry_3
_geom_angle_publ_flag
C10A Hg1 C1A 169.64(15) . . ?
C10A Hg1 Pd1 84.95(11) . . ?
C1A Hg1 Pd1 85.02(10) . . ?
C10A Hg1 N2S 94.36(13) . . ?
C1A Hg1 N2S 95.69(13) . . ?
Pd1 Hg1 N2S 179.09(7) . . ?
O3A Pd1 N1A 91.34(11) . . ?
O3A Pd1 N2A 88.75(11) . . ?
N1A Pd1 N2A 175.30(12) . . ?
O3A Pd1 O1A 178.99(11) . . ?
N1A Pd1 O1A 87.78(12) . . ?
N2A Pd1 O1A 92.08(12) . . ?
O3A Pd1 Hg1 93.62(7) . . ?
N1A Pd1 Hg1 87.77(9) . . ?
N2A Pd1 Hg1 87.53(9) . . ?
O1A Pd1 Hg1 85.84(7) . . ?
C19A O1A Pd1 114.8(3) . . ?
C21A O3A Pd1 114.8(2) . . ?
C8A N1A C9A 120.4(3) . . ?
C8A N1A Pd1 116.7(3) . . ?
C9A N1A Pd1 122.9(2) . . ?
C17A N2A C18A 120.9(3) . . ?
C17A N2A Pd1 116.2(3) . . ?
C18A N2A Pd1 122.9(2) . . ?
C21S N2S Hg1 176.8(4) . . ?
C2A C1A C9A 117.1(4) . . ?
C2A C1A Hg1 120.6(3) . . ?
C9A C1A Hg1 122.3(3) . . ?
C1A C2A C3A 123.7(4) . . ?
C1A C2A H2A 118.2 . . ?
C3A C2A H2A 118.2 . . ?
C4A C3A C2A 119.3(4) . . ?
C4A C3A H3A 120.4 . . ?
C2A C3A H3A 120.4 . . ?
C3A C4A C5A 120.8(4) . . ?
C3A C4A H4A 119.6 . . ?
C5A C4A H4A 119.6 . . ?
C6A C5A C4A 121.3(4) . . ?
C6A C5A C9A 119.6(4) . . ?
C4A C5A C9A 119.0(3) . . ?
C7A C6A C5A 120.0(4) . . ?
C7A C6A H6A 120.0 . . ?
C5A C6A H6A 120.0 . . ?
C6A C7A C8A 119.0(4) . . ?
C6A C7A H7A 120.5 . . ?
C8A C7A H7A 120.5 . . ?
N1A C8A C7A 123.0(4) . . ?
N1A C8A H8A 118.5 . . ?
C7A C8A H8A 118.5 . . ?
N1A C9A C5A 117.9(3) . . ?
N1A C9A C1A 121.9(3) . . ?
C5A C9A C1A 120.1(3) . . ?
C11A C10A C18A 117.2(3) . . ?
C11A C10A Hg1 120.3(3) . . ?
C18A C10A Hg1 122.5(3) . . ?
C10A C11A C12A 123.3(4) . . ?
C10A C11A H11A 118.4 . . ?
C12A C11A H11A 118.4 . . ?
C13A C12A C11A 119.3(4) . . ?
C13A C12A H12A 120.3 . . ?
C11A C12A H12A 120.3 . . ?
C12A C13A C14A 121.2(4) . . ?
C12A C13A H13A 119.4 . . ?
C14A C13A H13A 119.4 . . ?
C15A C14A C13A 122.0(4) . . ?
C15A C14A C18A 119.2(4) . . ?
C13A C14A C18A 118.8(4) . . ?
C16A C15A C14A 120.7(4) . . ?
C16A C15A H15A 119.6 . . ?
C14A C15A H15A 119.6 . . ?
C15A C16A C17A 118.2(4) . . ?
C15A C16A H16A 120.9 . . ?
C17A C16A H16A 120.9 . . ?
N2A C17A C16A 123.2(4) . . ?
N2A C17A H17A 118.4 . . ?
C16A C17A H17A 118.4 . . ?
N2A C18A C10A 122.1(3) . . ?
N2A C18A C14A 117.6(3) . . ?
C10A C18A C14A 120.2(3) . . ?
O2A C19A O1A 129.7(4) . . ?
O2A C19A C20A 117.6(4) . . ?
O1A C19A C20A 112.6(4) . . ?
F1B C20A F2B 121.4(8) . . ?
F3A C20A F1A 114.3(7) . . ?
F3A C20A F2A 102.9(6) . . ?
F1A C20A F2A 99.5(6) . . ?
F1B C20A F3B 101.3(7) . . ?
F2B C20A F3B 95.7(6) . . ?
F1B C20A C19A 112.5(8) . . ?
F3A C20A C19A 113.7(5) . . ?
F2B C20A C19A 116.1(5) . . ?
F1A C20A C19A 113.6(6) . . ?
F2A C20A C19A 111.4(4) . . ?
F3B C20A C19A 105.1(5) . . ?
O4A C21A O3A 129.6(4) . . ?
O4A C21A C22A 118.7(4) . . ?
O3A C21A C22A 111.8(3) . . ?
N2S C21S C22S 179.8(5) . . ?
F4A C22A F6A 111.8(6) . . ?
F5B C22A F6B 111.2(12) . . ?
F4A C22A F5A 103.9(5) . . ?
F6A C22A F5A 104.9(5) . . ?
F5B C22A F4B 105.4(8) . . ?
F6B C22A F4B 99.7(10) . . ?
F5B C22A C21A 114.4(8) . . ?
F4A C22A C21A 114.2(4) . . ?
F6A C22A C21A 112.2(6) . . ?
F6B C22A C21A 117.3(13) . . ?
F5A C22A C21A 108.9(4) . . ?
F4B C22A C21A 106.9(7) . . ?
C21S C22S H22A 109.5 . . ?
C21S C22S H22B 109.5 . . ?
H22A C22S H22B 109.5 . . ?
C21S C22S H22C 109.5 . . ?
H22A C22S H22C 109.5 . . ?
H22B C22S H22C 109.5 . . ?
C1 Hg2 C10 169.45(15) . . ?
C1 Hg2 Pd2 84.73(11) . . ?
C10 Hg2 Pd2 84.72(10) . . ?
C1 Hg2 N1S 96.01(13) . . ?
C10 Hg2 N1S 94.54(13) . . ?
Pd2 Hg2 N1S 178.65(8) . . ?
O1 Pd2 N1B 89.97(12) . . ?
O1 Pd2 O3 178.43(10) . . ?
N1B Pd2 O3 89.16(11) . . ?
O1 Pd2 N2B 88.25(12) . . ?
N1B Pd2 N2B 174.86(12) . . ?
O3 Pd2 N2B 92.50(11) . . ?
O1 Pd2 Hg2 87.36(8) . . ?
N1B Pd2 Hg2 87.63(9) . . ?
O3 Pd2 Hg2 91.30(7) . . ?
N2B Pd2 Hg2 87.47(9) . . ?
C19 O1 Pd2 114.8(2) . . ?
C21 O3 Pd2 114.7(2) . . ?
C7 N1B C6 120.9(3) . . ?
C7 N1B Pd2 116.3(3) . . ?
C6 N1B Pd2 122.8(2) . . ?
C11S N1S Hg2 172.1(4) . . ?
C16 N2B C15 120.3(3) . . ?
C16 N2B Pd2 116.4(3) . . ?
C15 N2B Pd2 123.3(2) . . ?
C2 C1 C6 118.0(4) . . ?
C2 C1 Hg2 119.5(3) . . ?
C6 C1 Hg2 122.5(3) . . ?
C1 C2 C3 122.4(4) . . ?
C1 C2 H2 118.8 . . ?
C3 C2 H2 118.8 . . ?
C4 C3 C2 120.0(4) . . ?
C4 C3 H3 120.0 . . ?
C2 C3 H3 120.0 . . ?
C3 C4 C5 120.7(4) . . ?
C3 C4 H4 119.6 . . ?
C5 C4 H4 119.6 . . ?
C9 C5 C4 121.2(4) . . ?
C9 C5 C6 119.9(4) . . ?
C4 C5 C6 119.0(4) . . ?
N1B C6 C1 122.3(3) . . ?
N1B C6 C5 117.8(3) . . ?
C1 C6 C5 119.9(3) . . ?
N1B C7 C8 122.8(4) . . ?
N1B C7 H7 118.6 . . ?
C8 C7 H7 118.6 . . ?
C9 C8 C7 118.6(4) . . ?
C9 C8 H8 120.7 . . ?
C7 C8 H8 120.7 . . ?
C8 C9 C5 120.1(4) . . ?
C8 C9 H9 120.0 . . ?
C5 C9 H9 120.0 . . ?
C11 C10 C15 117.5(4) . . ?
C11 C10 Hg2 119.4(3) . . ?
C15 C10 Hg2 123.1(3) . . ?
C10 C11 C12 122.5(4) . . ?
C10 C11 H11 118.8 . . ?
C12 C11 H11 118.8 . . ?
N1S C11S C12S 179.4(6) . . ?
C13 C12 C11 119.9(4) . . ?
C13 C12 H12 120.0 . . ?
C11 C12 H12 120.0 . . ?
C11S C12S H12B 109.5 . . ?
C11S C12S H12C 109.5 . . ?
H12B C12S H12C 109.5 . . ?
C11S C12S H12D 109.5 . . ?
H12B C12S H12D 109.5 . . ?
H12C C12S H12D 109.5 . . ?
C12 C13 C14 120.6(4) . . ?
C12 C13 H13 119.7 . . ?
C14 C13 H13 119.7 . . ?
C18 C14 C15 119.7(3) . . ?
C18 C14 C13 121.2(4) . . ?
C15 C14 C13 119.0(3) . . ?
N2B C15 C14 118.4(3) . . ?
N2B C15 C10 121.3(3) . . ?
C14 C15 C10 120.3(3) . . ?
N2B C16 C17 123.1(4) . . ?
N2B C16 H16 118.5 . . ?
C17 C16 H16 118.5 . . ?
C18 C17 C16 118.8(4) . . ?
C18 C17 H17 120.6 . . ?
C16 C17 H17 120.6 . . ?
C17 C18 C14 119.6(4) . . ?
C17 C18 H18 120.2 . . ?
C14 C18 H18 120.2 . . ?
O2 C19 O1 129.5(4) . . ?
O2 C19 C20 119.2(4) . . ?
O1 C19 C20 111.3(3) . . ?
F1 C20 F3 107.3(4) . . ?
F1 C20 F2 107.3(4) . . ?
F3 C20 F2 106.4(4) . . ?
F1 C20 C19 112.4(4) . . ?
F3 C20 C19 112.9(3) . . ?
F2 C20 C19 110.2(4) . . ?
O4 C21 O3 129.7(4) . . ?
O4 C21 C22 116.7(4) . . ?
O3 C21 C22 113.7(3) . . ?
F6 C22 F5 107.2(4) . . ?
F6 C22 F4 107.9(4) . . ?
F5 C22 F4 105.3(3) . . ?
F6 C22 C21 114.5(3) . . ?
F5 C22 C21 110.8(4) . . ?
F4 C22 C21 110.7(3) . . ?

loop_
_geom_bond_atom_site_label_1
_geom_bond_atom_site_label_2
_geom_bond_distance
_geom_bond_site_symmetry_2
_geom_bond_publ_flag
Hg1 C10A 2.085(4) . ?
Hg1 C1A 2.087(4) . ?
Hg1 Pd1 2.7363(3) . ?
Hg1 N2S 2.995(4) . ?
Pd1 O3A 2.025(3) . ?
Pd1 N1A 2.026(3) . ?
Pd1 N2A 2.031(3) . ?
Pd1 O1A 2.032(3) . ?
F1A C20A 1.319(9) . ?
F2A C20A 1.410(7) . ?
F3A C20A 1.244(7) . ?
F1B C20A 1.243(11) . ?
F2B C20A 1.279(8) . ?
F3B C20A 1.462(8) . ?
F4A C22A 1.294(6) . ?
F5A C22A 1.393(7) . ?
F6A C22A 1.304(8) . ?
F4B C22A 1.426(11) . ?
F5B C22A 1.241(11) . ?
F6B C22A 1.327(15) . ?
O1A C19A 1.268(5) . ?
O2A C19A 1.206(5) . ?
O3A C21A 1.270(5) . ?
O4A C21A 1.219(5) . ?
N1A C8A 1.323(5) . ?
N1A C9A 1.398(5) . ?
N2A C17A 1.321(5) . ?
N2A C18A 1.391(5) . ?
N2S C21S 1.142(5) . ?
C1A C2A 1.367(5) . ?
C1A C9A 1.436(5) . ?
C2A C3A 1.403(6) . ?
C2A H2A 0.9500 . ?
C3A C4A 1.367(6) . ?
C3A H3A 0.9500 . ?
C4A C5A 1.409(5) . ?
C4A H4A 0.9500 . ?
C5A C6A 1.408(5) . ?
C5A C9A 1.425(5) . ?
C6A C7A 1.356(6) . ?
C6A H6A 0.9500 . ?
C7A C8A 1.398(6) . ?
C7A H7A 0.9500 . ?
C8A H8A 0.9500 . ?
C10A C11A 1.374(5) . ?
C10A C18A 1.426(5) . ?
C11A C12A 1.411(6) . ?
C11A H11A 0.9500 . ?
C12A C13A 1.351(6) . ?
C12A H12A 0.9500 . ?
C13A C14A 1.413(5) . ?
C13A H13A 0.9500 . ?
C14A C15A 1.411(6) . ?
C14A C18A 1.428(5) . ?
C15A C16A 1.356(6) . ?
C15A H15A 0.9500 . ?
C16A C17A 1.397(6) . ?
C16A H16A 0.9500 . ?
C17A H17A 0.9500 . ?
C19A C20A 1.534(6) . ?
C21A C22A 1.534(6) . ?
C21S C22S 1.449(7) . ?
C22S H22A 0.9800 . ?
C22S H22B 0.9800 . ?
C22S H22C 0.9800 . ?
Hg2 C1 2.086(4) . ?
Hg2 C10 2.090(4) . ?
Hg2 Pd2 2.7335(3) . ?
Hg2 N1S 3.008(4) . ?
Pd2 O1 2.017(3) . ?
Pd2 N1B 2.031(3) . ?
Pd2 O3 2.032(2) . ?
Pd2 N2B 2.039(3) . ?
F1 C20 1.314(5) . ?
F2 C20 1.330(5) . ?
F3 C20 1.318(5) . ?
F4 C22 1.329(5) . ?
F5 C22 1.328(5) . ?
F6 C22 1.315(5) . ?
O1 C19 1.271(5) . ?
O2 C19 1.211(5) . ?
O3 C21 1.262(5) . ?
O4 C21 1.202(5) . ?
N1B C7 1.329(5) . ?
N1B C6 1.383(5) . ?
N1S C11S 1.145(6) . ?
N2B C16 1.323(5) . ?
N2B C15 1.389(5) . ?
C1 C2 1.379(5) . ?
C1 C6 1.424(5) . ?
C2 C3 1.410(6) . ?
C2 H2 0.9500 . ?
C3 C4 1.355(6) . ?
C3 H3 0.9500 . ?
C4 C5 1.416(6) . ?
C4 H4 0.9500 . ?
C5 C9 1.396(6) . ?
C5 C6 1.432(5) . ?
C7 C8 1.397(6) . ?
C7 H7 0.9500 . ?
C8 C9 1.368(6) . ?
C8 H8 0.9500 . ?
C9 H9 0.9500 . ?
C10 C11 1.383(5) . ?
C10 C15 1.426(5) . ?
C11 C12 1.407(6) . ?
C11 H11 0.9500 . ?
C11S C12S 1.443(6) . ?
C12 C13 1.354(5) . ?
C12 H12 0.9500 . ?
C12S H12B 0.9800 . ?
C12S H12C 0.9800 . ?
C12S H12D 0.9800 . ?
C13 C14 1.420(5) . ?
C13 H13 0.9500 . ?
C14 C18 1.413(5) . ?
C14 C15 1.416(5) . ?
C16 C17 1.399(6) . ?
C16 H16 0.9500 . ?
C17 C18 1.360(6) . ?
C17 H17 0.9500 . ?
C18 H18 0.9500 . ?
C19 C20 1.539(6) . ?
C21 C22 1.543(6) . ?

loop_
_geom_hbond_atom_site_label_D
_geom_hbond_atom_site_label_H
_geom_hbond_atom_site_label_A
_geom_hbond_distance_DH
_geom_hbond_distance_HA
_geom_hbond_distance_DA
_geom_hbond_angle_DHA
_geom_hbond_site_symmetry_A
_geom_hbond_publ_flag
C8A H8A O4A 0.95 2.63 3.282(5) 126.0 2_655 yes
C16A H16A F1A 0.95 2.58 3.513(8) 165.7 2 yes
C22S H22A F4B 0.98 2.60 3.46(2) 146.5 2_665 yes
C22S H22A O2A 0.98 2.58 3.204(6) 121.4 1_565 yes
C22S H22B O4A 0.98 2.47 3.359(6) 150.2 1_565 yes
C12S H12B O2 0.98 2.46 3.253(6) 137.7 1_565 yes

loop_
_geom_torsion_atom_site_label_1
_geom_torsion_atom_site_label_2
_geom_torsion_atom_site_label_3
_geom_torsion_atom_site_label_4
_geom_torsion
_geom_torsion_site_symmetry_1
_geom_torsion_site_symmetry_2
_geom_torsion_site_symmetry_3
_geom_torsion_site_symmetry_4
_geom_torsion_publ_flag
C9A C1A C2A C3A 1.0(6) . . . . ?
Hg1 C1A C2A C3A -178.9(3) . . . . ?
C1A C2A C3A C4A -0.8(7) . . . . ?
C2A C3A C4A C5A -0.1(6) . . . . ?
C3A C4A C5A C6A -179.2(4) . . . . ?
C3A C4A C5A C9A 0.7(6) . . . . ?
C4A C5A C6A C7A -179.8(4) . . . . ?
C9A C5A C6A C7A 0.3(6) . . . . ?
C5A C6A C7A C8A 0.0(6) . . . . ?
C9A N1A C8A C7A -0.3(6) . . . . ?
Pd1 N1A C8A C7A 177.3(3) . . . . ?
C6A C7A C8A N1A 0.0(6) . . . . ?
C8A N1A C9A C5A 0.7(5) . . . . ?
Pd1 N1A C9A C5A -176.8(2) . . . . ?
C8A N1A C9A C1A -179.4(3) . . . . ?
Pd1 N1A C9A C1A 3.1(5) . . . . ?
C6A C5A C9A N1A -0.6(5) . . . . ?
C4A C5A C9A N1A 179.4(3) . . . . ?
C6A C5A C9A C1A 179.4(3) . . . . ?
C4A C5A C9A C1A -0.5(5) . . . . ?
C2A C1A C9A N1A 179.8(3) . . . . ?
Hg1 C1A C9A N1A -0.3(5) . . . . ?
C2A C1A C9A C5A -0.3(5) . . . . ?
Hg1 C1A C9A C5A 179.6(3) . . . . ?
C18A C10A C11A C12A -1.0(6) . . . . ?
Hg1 C10A C11A C12A 175.9(3) . . . . ?
C10A C11A C12A C13A 1.6(6) . . . . ?
C11A C12A C13A C14A 0.0(6) . . . . ?
C12A C13A C14A C15A 177.5(4) . . . . ?
C12A C13A C14A C18A -2.1(6) . . . . ?
C13A C14A C15A C16A 178.4(4) . . . . ?
C18A C14A C15A C16A -2.0(6) . . . . ?
C14A C15A C16A C17A -0.2(6) . . . . ?
C18A N2A C17A C16A 0.9(6) . . . . ?
Pd1 N2A C17A C16A -179.3(3) . . . . ?
C15A C16A C17A N2A 0.8(7) . . . . ?
C17A N2A C18A C10A 177.4(4) . . . . ?
Pd1 N2A C18A C10A -2.4(5) . . . . ?
C17A N2A C18A C14A -3.0(5) . . . . ?
Pd1 N2A C18A C14A 177.2(2) . . . . ?
C11A C10A C18A N2A 178.3(3) . . . . ?
Hg1 C10A C18A N2A 1.5(5) . . . . ?
C11A C10A C18A C14A -1.2(5) . . . . ?
Hg1 C10A C18A C14A -178.0(3) . . . . ?
C15A C14A C18A N2A 3.5(5) . . . . ?
C13A C14A C18A N2A -176.9(3) . . . . ?
C15A C14A C18A C10A -176.9(4) . . . . ?
C13A C14A C18A C10A 2.7(5) . . . . ?
Pd1 O1A C19A O2A 7.3(7) . . . . ?
Pd1 O1A C19A C20A -174.4(3) . . . . ?
O2A C19A C20A F1B -60.9(9) . . . . ?
O1A C19A C20A F1B 120.5(7) . . . . ?
O2A C19A C20A F3A 101.1(8) . . . . ?
O1A C19A C20A F3A -77.4(8) . . . . ?
O2A C19A C20A F2B 152.8(8) . . . . ?
O1A C19A C20A F2B -25.8(9) . . . . ?
O2A C19A C20A F1A -31.8(8) . . . . ?
O1A C19A C20A F1A 149.6(6) . . . . ?
O2A C19A C20A F2A -143.2(5) . . . . ?
O1A C19A C20A F2A 38.3(6) . . . . ?
O2A C19A C20A F3B 48.5(7) . . . . ?
O1A C19A C20A F3B -130.1(5) . . . . ?
Pd1 O3A C21A O4A 4.7(6) . . . . ?
Pd1 O3A C21A C22A -174.7(3) . . . . ?
O4A C21A C22A F5B -77.4(12) . . . . ?
O3A C21A C22A F5B 102.1(12) . . . . ?
O4A C21A C22A F4A 1.3(8) . . . . ?
O3A C21A C22A F4A -179.2(6) . . . . ?
O4A C21A C22A F6A 130.0(6) . . . . ?
O3A C21A C22A F6A -50.6(7) . . . . ?
O4A C21A C22A F6B 149.6(11) . . . . ?
O3A C21A C22A F6B -30.9(11) . . . . ?
O4A C21A C22A F5A -114.4(5) . . . . ?
O3A C21A C22A F5A 65.1(5) . . . . ?
O4A C21A C22A F4B 38.9(9) . . . . ?
O3A C21A C22A F4B -141.7(8) . . . . ?
C6 C1 C2 C3 0.6(6) . . . . ?
Hg2 C1 C2 C3 -179.8(3) . . . . ?
C1 C2 C3 C4 -0.5(7) . . . . ?
C2 C3 C4 C5 0.3(7) . . . . ?
C3 C4 C5 C9 179.1(4) . . . . ?
C3 C4 C5 C6 0.0(6) . . . . ?
C7 N1B C6 C1 178.7(4) . . . . ?
Pd2 N1B C6 C1 -0.4(5) . . . . ?
C7 N1B C6 C5 -0.2(5) . . . . ?
Pd2 N1B C6 C5 -179.3(3) . . . . ?
C2 C1 C6 N1B -179.3(4) . . . . ?
Hg2 C1 C6 N1B 1.1(5) . . . . ?
C2 C1 C6 C5 -0.3(6) . . . . ?
Hg2 C1 C6 C5 -179.9(3) . . . . ?
C9 C5 C6 N1B -0.1(6) . . . . ?
C4 C5 C6 N1B 179.0(4) . . . . ?
C9 C5 C6 C1 -179.1(4) . . . . ?
C4 C5 C6 C1 0.0(6) . . . . ?
C6 N1B C7 C8 0.3(6) . . . . ?
Pd2 N1B C7 C8 179.5(3) . . . . ?
N1B C7 C8 C9 0.0(7) . . . . ?
C7 C8 C9 C5 -0.4(6) . . . . ?
C4 C5 C9 C8 -178.7(4) . . . . ?
C6 C5 C9 C8 0.5(6) . . . . ?
C15 C10 C11 C12 1.5(6) . . . . ?
Hg2 C10 C11 C12 -179.2(3) . . . . ?
C10 C11 C12 C13 -2.8(6) . . . . ?
C11 C12 C13 C14 0.8(6) . . . . ?
C12 C13 C14 C18 -178.6(4) . . . . ?
C12 C13 C14 C15 2.3(6) . . . . ?
C16 N2B C15 C14 2.9(5) . . . . ?
Pd2 N2B C15 C14 -179.4(2) . . . . ?
C16 N2B C15 C10 -177.9(4) . . . . ?
Pd2 N2B C15 C10 -0.2(5) . . . . ?
C18 C14 C15 N2B -3.4(5) . . . . ?
C13 C14 C15 N2B 175.6(3) . . . . ?
C18 C14 C15 C10 177.4(3) . . . . ?
C13 C14 C15 C10 -3.6(5) . . . . ?
C11 C10 C15 N2B -177.5(3) . . . . ?
Hg2 C10 C15 N2B 3.3(5) . . . . ?
C11 C10 C15 C14 1.7(5) . . . . ?
Hg2 C10 C15 C14 -177.5(3) . . . . ?
C15 N2B C16 C17 0.2(6) . . . . ?
Pd2 N2B C16 C17 -177.7(3) . . . . ?
N2B C16 C17 C18 -2.8(7) . . . . ?
C16 C17 C18 C14 2.2(6) . . . . ?
C15 C14 C18 C17 0.9(6) . . . . ?
C13 C14 C18 C17 -178.1(4) . . . . ?
Pd2 O1 C19 O2 -4.1(6) . . . . ?
Pd2 O1 C19 C20 174.3(3) . . . . ?
O2 C19 C20 F1 -9.9(6) . . . . ?
O1 C19 C20 F1 171.5(4) . . . . ?
O2 C19 C20 F3 -131.4(4) . . . . ?
O1 C19 C20 F3 50.0(5) . . . . ?
O2 C19 C20 F2 109.7(5) . . . . ?
O1 C19 C20 F2 -68.8(5) . . . . ?
Pd2 O3 C21 O4 -4.5(7) . . . . ?
Pd2 O3 C21 C22 174.9(3) . . . . ?
O4 C21 C22 F6 -169.3(5) . . . . ?
O3 C21 C22 F6 11.2(6) . . . . ?
O4 C21 C22 F5 -48.0(6) . . . . ?
O3 C21 C22 F5 132.6(4) . . . . ?
O4 C21 C22 F4 68.4(6) . . . . ?
O3 C21 C22 F4 -111.0(4) . . . . ?
